data_8100758
loop_
_publ_author_name
'Mizuguchi, Jin'
'Senju, Takatoshi'
'Sakai, Masataka'

_publ_section_title
;
Crystal structure of 5,12-dihydro-2,9-dimethylquino[2,3-b]acridine-7,14-dione, 
C~22~H~16~N~2~O~2~, at 123 K
;
_journal_issue 4
_journal_name_full 'Zeitschrift f\"ur Kristallographie - New Crystal Structures'
_journal_page_first 525
_journal_page_last 526
_journal_volume 217
_journal_year 2002
_chemical_formula_moiety 'C22 H16 N2 O2 '
_chemical_formula_structural 'C22 H16 N2 O2 '
_chemical_formula_sum 'C22 H16 N2 O2'
_chemical_formula_weight 340.37
_chemical_name_common 2,9-dimethylquinacridone
_space_group_IT_number 2
_space_group_name_Hall '-P 1'
_space_group_name_H-M_alt 'P -1'
_symmetry_cell_setting triclinic
_symmetry_Int_Tables_number 2
_symmetry_space_group_name_Hall '-P 1'
_symmetry_space_group_name_H-M 'P -1'
_cell_angle_alpha 93.94(6)
_cell_angle_beta 91.51(8)
_cell_angle_gamma 100.00(6)
_cell_formula_units_Z 1
_cell_length_a 3.865(3)
_cell_length_b 6.372(3)
_cell_length_c 15.78(2)
_cell_measurement_temperature 123.2
_cell_volume 381.5(6)
_exptl_crystal_density_diffrn 1.481
_cod_original_formula_sum 'C22 H16 N2 O2 '
_cod_database_code 8100758

loop_
_symmetry_equiv_pos_as_xyz
x,y,z
-x,-y,-z

loop_
_atom_site_label
_atom_site_type_symbol
_atom_site_fract_x
_atom_site_fract_y
_atom_site_fract_z
_atom_site_U_iso_or_equiv
_atom_site_adp_type
_atom_site_occupancy
_atom_site_calc_flag
_atom_site_refinement_flags
_atom_site_disorder_assembly
_atom_site_disorder_group
O(1) O -0.0585(5) 0.0638(3) 0.6441(1) 0.0192(4) Uani 1.00 d . . .
N(1) N 0.4089(6) 0.6928(3) 0.6413(1) 0.0152(5) Uani 1.00 d . . .
C(1) C 0.3834(6) 0.2570(4) 0.7852(2) 0.0160(6) Uani 1.00 d . . .
C(2) C 0.5917(7) 0.3576(4) 0.8531(2) 0.0162(6) Uani 1.00 d . . .
C(3) C 0.7355(7) 0.5773(4) 0.8494(2) 0.0177(6) Uani 1.00 d . . .
C(4) C 0.6770(7) 0.6879(4) 0.7800(2) 0.0168(6) Uani 1.00 d . . .
C(5) C 0.4643(6) 0.5826(4) 0.7102(2) 0.0133(6) Uani 1.00 d . . .
C(6) C 0.3141(6) 0.3653(4) 0.7132(2) 0.0140(6) Uani 1.00 d . . .
C(7) C 0.0875(6) 0.2543(4) 0.6428(2) 0.0141(6) Uani 1.00 d . . .
C(8) C 0.0414(6) 0.3800(3) 0.5696(2) 0.0135(6) Uani 1.00 d . . .
C(9) C 0.2055(6) 0.5981(3) 0.5713(2) 0.0130(6) Uani 1.00 d . . .
C(10) C 0.1586(6) 0.7152(3) 0.5016(2) 0.0141(5) Uani 1.00 d . . .
C(11) C 0.6705(7) 0.2409(4) 0.9297(2) 0.0224(7) Uani 1.00 d . . .
H(1) H 0.5144 0.8387 0.6416 0.0181 Uiso 1.00 calc . . .
H(2) H 0.2816 0.1111 0.7869 0.0185 Uiso 1.00 calc . . .
H(3) H 0.8764 0.6508 0.8963 0.0206 Uiso 1.00 calc . . .
H(4) H 0.7789 0.8345 0.7790 0.0192 Uiso 1.00 calc . . .
H(5) H 0.5994 0.3117 0.9797 0.0256 Uiso 1.00 calc . . .
H(6) H 0.9155 0.2395 0.9346 0.0256 Uiso 1.00 calc . . .
H(7) H 0.5453 0.0982 0.9235 0.0256 Uiso 1.00 calc . . .
H(8) H 0.2680 0.8614 0.5022 0.0158 Uiso 1.00 calc . . .

loop_
_atom_site_aniso_label
_atom_site_aniso_U_11
_atom_site_aniso_U_22
_atom_site_aniso_U_33
_atom_site_aniso_U_12
_atom_site_aniso_U_13
_atom_site_aniso_U_23
O(1) 0.0221(10) 0.0087(7) 0.0250(10) -0.0027(6) -0.0006(7) 0.0038(7)
N(1) 0.016(1) 0.0071(8) 0.021(1) -0.0021(7) -0.0015(8) 0.0010(7)
C(1) 0.014(1) 0.0135(10) 0.021(1) 0.0001(8) 0.0015(9) 0.0046(9)
C(2) 0.015(1) 0.017(1) 0.017(1) 0.0029(9) 0.0014(9) 0.0045(10)
C(3) 0.014(1) 0.018(1) 0.019(1) -0.0009(9) -0.0019(10) -0.0002(10)
C(4) 0.015(1) 0.014(1) 0.020(1) -0.0015(8) 0.0001(10) 0.0014(9)
C(5) 0.011(1) 0.011(1) 0.018(1) 0.0007(8) 0.0022(9) 0.0017(9)
C(6) 0.014(1) 0.010(1) 0.018(1) -0.0006(8) 0.0011(9) 0.0032(9)
C(7) 0.012(1) 0.0090(10) 0.021(1) 0.0001(8) 0.0011(9) 0.0031(9)
C(8) 0.012(1) 0.0082(10) 0.019(1) 0.0001(8) 0.0026(9) 0.0025(9)
C(9) 0.014(1) 0.0077(9) 0.017(1) -0.0001(8) -0.0001(9) 0.0003(8)
C(10) 0.013(1) 0.0081(9) 0.020(1) -0.0006(8) 0.0014(9) 0.0020(8)
C(11) 0.022(1) 0.026(1) 0.019(1) 0.003(1) -0.002(1) 0.007(1)

loop_
_geom_bond_atom_site_label_1
_geom_bond_atom_site_label_2
_geom_bond_distance
_geom_bond_site_symmetry_1
_geom_bond_site_symmetry_2
_geom_bond_publ_flag
O(1) C(7) 1.248(3) . . ?
N(1) C(5) 1.366(3) . . ?
N(1) C(9) 1.378(3) . . ?
N(1) H(1) 0.948 . . ?
C(1) C(2) 1.374(4) . . ?
C(1) C(6) 1.412(3) . . ?
C(1) H(2) 0.947 . . ?
C(2) C(3) 1.419(3) . . ?
C(2) C(11) 1.513(4) . . ?
C(3) C(4) 1.377(4) . . ?
C(3) H(3) 0.951 . . ?
C(4) C(5) 1.414(3) . . ?
C(4) H(4) 0.950 . . ?
C(5) C(6) 1.410(3) . . ?
C(6) C(7) 1.459(4) . . ?
C(7) C(8) 1.475(3) . . ?
C(8) C(9) 1.422(3) . . ?
C(8) C(10) 1.387(3) . 2_566 ?
C(9) C(10) 1.396(3) . . ?
C(10) H(8) 0.953 . . ?
C(11) H(5) 0.952 . . ?
C(11) H(6) 0.950 . . ?
C(11) H(7) 0.950 . . ?
